data_7135013
loop_
_publ_author_name
'Sahoo, Rajata Kumar'
'W&#xf6;lper, Christoph'
'M&#xf6;bius, Joost'
'Schulz, Stephan'

_publ_section_title
;
 Synthesis and reactivity of acyclic heterotrinuclear metal complexes.
;
_journal_issue 86
_journal_name_full 'Chemical communications (Cambridge, England)'
_journal_page_first 16774
_journal_page_last 16777
_journal_paper_doi 10.1039/d5cc03627e
_journal_volume 61
_journal_year 2025
_chemical_formula_sum 'C64 H94 N4 Si2'
_chemical_formula_weight 975.61
_space_group_crystal_system triclinic
_space_group_IT_number 2
_space_group_name_Hall '-P 1'
_space_group_name_H-M_alt 'P -1'
_atom_sites_solution_hydrogens mixed
_atom_sites_solution_primary direct
_atom_sites_solution_secondary difmap
_audit_creation_method SHELXL-2017/1
_audit_update_record
;
2025-08-25 deposited with the CCDC.	2025-09-25 downloaded from the CCDC.
;
_cell_angle_alpha 93.932(5)
_cell_angle_beta 104.600(6)
_cell_angle_gamma 111.522(6)
_cell_formula_units_Z 1
_cell_length_a 10.9267(8)
_cell_length_b 11.6874(11)
_cell_length_c 12.7613(6)
_cell_measurement_reflns_used 9063
_cell_measurement_temperature 100(2)
_cell_measurement_theta_max 79.70
_cell_measurement_theta_min 3.64
_cell_volume 1443.4(2)
_computing_cell_refinement 'Bruker APEX3(v2017.3-0)'
_computing_data_collection 'Bruker APEX3(v2017.3-0)'
_computing_data_reduction 'Bruker APEX3(v2017.3-0)'
_computing_molecular_graphics 'ORTEP/PLATON (Spek)'
_computing_publication_material 'BRUKER AXS SHELXTL (c) 2008 / Vers. 2008/4'
_computing_structure_refinement 'SHELXL-2017/1 (Sheldrick, 2017)'
_computing_structure_solution 'Bruker APEX3(v2017.3-0)'
_diffrn_ambient_temperature 100(2)
_diffrn_detector_area_resol_mean 7.3910
_diffrn_measured_fraction_theta_full 1.000
_diffrn_measured_fraction_theta_max 0.993
_diffrn_measurement_device_type 'Bruker D8 Venture (Photon II detector)'
_diffrn_measurement_method 'Data collection strategy APEX 3/Queen'
_diffrn_radiation_type CuK\a
_diffrn_radiation_wavelength 1.54178
_diffrn_reflns_av_R_equivalents 0.0582
_diffrn_reflns_av_unetI/netI 0.0193
_diffrn_reflns_Laue_measured_fraction_full 1.000
_diffrn_reflns_Laue_measured_fraction_max 0.993
_diffrn_reflns_limit_h_max 13
_diffrn_reflns_limit_h_min -13
_diffrn_reflns_limit_k_max 14
_diffrn_reflns_limit_k_min -14
_diffrn_reflns_limit_l_max 16
_diffrn_reflns_limit_l_min -15
_diffrn_reflns_number 84967
_diffrn_reflns_point_group_measured_fraction_full 1.000
_diffrn_reflns_point_group_measured_fraction_max 0.993
_diffrn_reflns_theta_full 67.679
_diffrn_reflns_theta_max 79.989
_diffrn_reflns_theta_min 3.638
_diffrn_source 'micro-focus sealed tube'
_exptl_absorpt_coefficient_mu 0.862
_exptl_absorpt_correction_T_max 0.75
_exptl_absorpt_correction_T_min 0.67
_exptl_absorpt_correction_type multi-scan
_exptl_absorpt_process_details 'SADABS, Blessing, Acta Cryst 1995 A51 33-38'
_exptl_crystal_colour colourless
_exptl_crystal_density_diffrn 1.122
_exptl_crystal_description tablet
_exptl_crystal_F_000 534
_exptl_crystal_size_max 0.086
_exptl_crystal_size_mid 0.083
_exptl_crystal_size_min 0.078
_refine_diff_density_max 0.525
_refine_diff_density_min -0.511
_refine_diff_density_rms 0.054
_refine_ls_extinction_method none
_refine_ls_goodness_of_fit_ref 1.040
_refine_ls_hydrogen_treatment mixed
_refine_ls_matrix_type full
_refine_ls_number_parameters 329
_refine_ls_number_reflns 6245
_refine_ls_number_restraints 0
_refine_ls_restrained_S_all 1.040
_refine_ls_R_factor_all 0.0489
_refine_ls_R_factor_gt 0.0457
_refine_ls_shift/su_max 0.001
_refine_ls_shift/su_mean 0.000
_refine_ls_structure_factor_coef Fsqd
_refine_ls_weighting_details 'w=1/[\s^2^(Fo^2^)+(0.0737P)^2^+0.8961P] where P=(Fo^2^+2Fc^2^)/3'
_refine_ls_weighting_scheme calc
_refine_ls_wR_factor_gt 0.1318
_refine_ls_wR_factor_ref 0.1348
_reflns_Friedel_coverage 0.000
_reflns_number_gt 5780
_reflns_number_total 6245
_reflns_threshold_expression 'I > 2\s(I)'
_cod_data_source_file d5cc03627e2.cif
_cod_data_source_block sah_223m
_cod_depositor_comments 'Adding full bibliography for 7135011--7135020.cif.'
_cod_database_code 7135013
_shelx_shelxl_version_number 2017/1
_shelx_space_group_comment
; 
The symmetry employed for this shelxl refinement is uniquely defined 
by the following loop, which should always be used as a source of 
symmetry information in preference to the above space-group names. 
They are only intended as comments. 
;
_shelx_estimated_absorpt_t_min 0.930
_shelx_estimated_absorpt_t_max 0.936

loop_
_space_group_symop_operation_xyz
'x, y, z'
'-x, -y, -z'

loop_
_atom_site_label
_atom_site_type_symbol
_atom_site_fract_x
_atom_site_fract_y
_atom_site_fract_z
_atom_site_U_iso_or_equiv
_atom_site_adp_type
_atom_site_occupancy
_atom_site_site_symmetry_order
_atom_site_calc_flag
_atom_site_refinement_flags_posn
_atom_site_refinement_flags_adp
_atom_site_refinement_flags_occupancy
_atom_site_disorder_assembly
_atom_site_disorder_group
Si1 Si 0.54026(4) 0.58819(3) 0.62967(3) 0.01639(11) Uani 1 1 d . . . . .
N1 N 0.54907(12) 0.73840(11) 0.66319(9) 0.0181(2) Uani 1 1 d . . . . .
N2 N 0.52306(13) 0.50758(11) 0.73610(10) 0.0201(2) Uani 1 1 d . . . . .
H2A H 0.457(2) 0.499(2) 0.7555(18) 0.035(6) Uiso 1 1 d . . . . .
C1 C 0.45844(15) 0.76739(14) 0.57988(12) 0.0207(3) Uani 1 1 d . . . . .
C2 C 0.37347(14) 0.65889(14) 0.49172(12) 0.0207(3) Uani 1 1 d . . . . .
H2 H 0.308824 0.663903 0.428518 0.025 Uiso 1 1 calc R U . . .
C3 C 0.39087(14) 0.55203(13) 0.50406(11) 0.0197(3) Uani 1 1 d . . . . .
C4 C 0.44924(17) 0.87893(15) 0.58027(13) 0.0281(3) Uani 1 1 d . . . . .
H4A H 0.506659 0.945787 0.639991 0.034 Uiso 1 1 calc R U . . .
H4B H 0.385314 0.890951 0.520830 0.034 Uiso 1 1 calc R U . . .
C5 C 0.32008(14) 0.43238(13) 0.42045(11) 0.0190(3) Uani 1 1 d . . . . .
H5A H 0.248283 0.438748 0.358778 0.023 Uiso 1 1 calc R U . . .
H5B H 0.276418 0.360884 0.454741 0.023 Uiso 1 1 calc R U . . .
C6 C 0.62467(15) 0.82416(13) 0.76556(11) 0.0200(3) Uani 1 1 d . . . . .
C7 C 0.75904(16) 0.91153(13) 0.77974(12) 0.0231(3) Uani 1 1 d . . . . .
C8 C 0.83383(17) 0.98689(14) 0.88347(14) 0.0292(3) Uani 1 1 d . . . . .
H8 H 0.926482 1.043762 0.895954 0.035 Uiso 1 1 calc R U . . .
C9 C 0.77447(19) 0.97959(15) 0.96809(13) 0.0321(4) Uani 1 1 d . . . . .
H9 H 0.826772 1.030784 1.038168 0.039 Uiso 1 1 calc R U . . .
C10 C 0.63918(19) 0.89792(15) 0.95085(13) 0.0301(3) Uani 1 1 d . . . . .
H10 H 0.598441 0.895883 1.008635 0.036 Uiso 1 1 calc R U . . .
C11 C 0.56192(16) 0.81872(14) 0.85007(12) 0.0239(3) Uani 1 1 d . . . . .
C12 C 0.82086(16) 0.93038(14) 0.68490(13) 0.0264(3) Uani 1 1 d . . . . .
H12 H 0.749717 0.872094 0.617635 0.032 Uiso 1 1 calc R U . . .
C13 C 0.94892(18) 0.90072(18) 0.70335(16) 0.0365(4) Uani 1 1 d . . . . .
H13A H 0.983198 0.913105 0.639291 0.055 Uiso 1 1 calc R U . . .
H13B H 0.925198 0.813666 0.713463 0.055 Uiso 1 1 calc R U . . .
H13C H 1.020495 0.956371 0.769142 0.055 Uiso 1 1 calc R U . . .
C14 C 0.85347(19) 1.06435(16) 0.66287(15) 0.0340(4) Uani 1 1 d . . . . .
H14A H 0.887004 1.073861 0.598308 0.051 Uiso 1 1 calc R U . . .
H14B H 0.924469 1.123640 0.727069 0.051 Uiso 1 1 calc R U . . .
H14C H 0.769749 1.081036 0.649196 0.051 Uiso 1 1 calc R U . . .
C15 C 0.41225(17) 0.73317(15) 0.83329(14) 0.0290(3) Uani 1 1 d . . . . .
H15 H 0.376263 0.679002 0.759068 0.035 Uiso 1 1 calc R U . . .
C16 C 0.3960(2) 0.64764(17) 0.91924(15) 0.0387(4) Uani 1 1 d . . . . .
H16A H 0.299124 0.589978 0.901620 0.058 Uiso 1 1 calc R U . . .
H16B H 0.425283 0.698507 0.992368 0.058 Uiso 1 1 calc R U . . .
H16C H 0.453075 0.599770 0.918654 0.058 Uiso 1 1 calc R U . . .
C17 C 0.3253(2) 0.8107(2) 0.8348(2) 0.0451(5) Uani 1 1 d . . . . .
H17A H 0.335349 0.864188 0.778954 0.068 Uiso 1 1 calc R U . . .
H17B H 0.357026 0.862973 0.907600 0.068 Uiso 1 1 calc R U . . .
H17C H 0.228214 0.754523 0.818835 0.068 Uiso 1 1 calc R U . . .
C18 C 0.58820(15) 0.42471(13) 0.77182(11) 0.0198(3) Uani 1 1 d . . . . .
C19 C 0.72957(16) 0.47455(14) 0.82994(12) 0.0229(3) Uani 1 1 d . . . . .
C20 C 0.79171(17) 0.39136(16) 0.85881(13) 0.0289(3) Uani 1 1 d . . . . .
H20 H 0.887895 0.423344 0.895327 0.035 Uiso 1 1 calc R U . . .
C21 C 0.71638(19) 0.26334(16) 0.83544(14) 0.0313(4) Uani 1 1 d . . . . .
H21 H 0.760665 0.208432 0.856177 0.038 Uiso 1 1 calc R U . . .
C22 C 0.57591(18) 0.21552(15) 0.78160(13) 0.0278(3) Uani 1 1 d . . . . .
H22 H 0.524106 0.127744 0.767442 0.033 Uiso 1 1 calc R U . . .
C23 C 0.50967(16) 0.29437(14) 0.74797(12) 0.0222(3) Uani 1 1 d . . . . .
C24 C 0.81136(16) 0.61487(15) 0.86929(12) 0.0263(3) Uani 1 1 d . . . . .
H24 H 0.768250 0.658407 0.816333 0.032 Uiso 1 1 calc R U . . .
C25 C 0.7989(2) 0.65276(17) 0.98194(15) 0.0392(4) Uani 1 1 d . . . . .
H25A H 0.843777 0.743920 1.003860 0.059 Uiso 1 1 calc R U . . .
H25B H 0.843684 0.614053 1.036351 0.059 Uiso 1 1 calc R U . . .
H25C H 0.701309 0.624614 0.977817 0.059 Uiso 1 1 calc R U . . .
C26 C 0.96266(18) 0.65939(18) 0.87378(16) 0.0382(4) Uani 1 1 d . . . . .
H26A H 0.969360 0.634131 0.801309 0.057 Uiso 1 1 calc R U . . .
H26B H 1.009053 0.621979 0.928407 0.057 Uiso 1 1 calc R U . . .
H26C H 1.006817 0.750680 0.894515 0.057 Uiso 1 1 calc R U . . .
C27 C 0.35574(16) 0.24309(14) 0.69068(12) 0.0250(3) Uani 1 1 d . . . . .
H27 H 0.338921 0.299291 0.638234 0.030 Uiso 1 1 calc R U . . .
C28 C 0.27793(18) 0.24702(17) 0.77464(15) 0.0337(4) Uani 1 1 d . . . . .
H28A H 0.179226 0.217856 0.736256 0.051 Uiso 1 1 calc R U . . .
H28B H 0.312278 0.332973 0.813884 0.051 Uiso 1 1 calc R U . . .
H28C H 0.292596 0.192743 0.827417 0.051 Uiso 1 1 calc R U . . .
C29 C 0.29749(19) 0.11074(16) 0.62419(15) 0.0351(4) Uani 1 1 d . . . . .
H29A H 0.202082 0.088874 0.579727 0.053 Uiso 1 1 calc R U . . .
H29B H 0.299838 0.051409 0.674546 0.053 Uiso 1 1 calc R U . . .
H29C H 0.353243 0.107209 0.575716 0.053 Uiso 1 1 calc R U . . .
C1_1 C 1.0309(3) 0.4088(3) 0.6926(2) 0.0604(6) Uani 1 1 d . . . . .
H1A_1 H 0.932946 0.354230 0.674866 0.091 Uiso 1 1 calc R U . . .
H1B_1 H 1.044317 0.495209 0.716595 0.091 Uiso 1 1 calc R U . . .
H1C_1 H 1.084778 0.381895 0.751693 0.091 Uiso 1 1 calc R U . . .
C2_1 C 1.0773(3) 0.4015(3) 0.5930(2) 0.0611(6) Uani 1 1 d . . . . .
H2A_1 H 1.070903 0.315616 0.573685 0.073 Uiso 1 1 calc R U . . .
H2B_1 H 1.175583 0.458851 0.611607 0.073 Uiso 1 1 calc R U . . .
C3_1 C 0.9960(3) 0.4342(3) 0.4915(2) 0.0579(6) Uani 1 1 d . . . . .
H3A_1 H 1.031601 0.422563 0.429307 0.069 Uiso 1 1 calc R U . . .
H3B_1 H 0.898145 0.375355 0.471030 0.069 Uiso 1 1 calc R U . . .

loop_
_atom_site_aniso_label
_atom_site_aniso_U_11
_atom_site_aniso_U_22
_atom_site_aniso_U_33
_atom_site_aniso_U_23
_atom_site_aniso_U_13
_atom_site_aniso_U_12
Si1 0.01780(19) 0.01543(19) 0.01452(18) 0.00148(13) 0.00360(13) 0.00605(14)
N1 0.0207(6) 0.0157(5) 0.0160(5) 0.0015(4) 0.0037(4) 0.0067(4)
N2 0.0219(6) 0.0203(6) 0.0211(6) 0.0065(5) 0.0087(5) 0.0098(5)
C1 0.0213(6) 0.0217(7) 0.0197(7) 0.0049(5) 0.0059(5) 0.0089(5)
C2 0.0201(6) 0.0236(7) 0.0180(6) 0.0037(5) 0.0041(5) 0.0093(5)
C3 0.0184(6) 0.0225(7) 0.0174(6) 0.0013(5) 0.0047(5) 0.0081(5)
C4 0.0331(8) 0.0230(7) 0.0268(8) 0.0033(6) 0.0022(6) 0.0142(6)
C5 0.0184(6) 0.0200(6) 0.0164(6) 0.0015(5) 0.0037(5) 0.0065(5)
C6 0.0245(7) 0.0155(6) 0.0182(6) 0.0018(5) 0.0037(5) 0.0080(5)
C7 0.0252(7) 0.0180(6) 0.0230(7) 0.0034(5) 0.0037(6) 0.0074(6)
C8 0.0287(8) 0.0191(7) 0.0291(8) 0.0017(6) -0.0009(6) 0.0042(6)
C9 0.0438(9) 0.0218(7) 0.0205(7) -0.0027(6) -0.0005(7) 0.0097(7)
C10 0.0440(9) 0.0247(7) 0.0210(7) 0.0009(6) 0.0095(7) 0.0137(7)
C11 0.0308(8) 0.0191(7) 0.0222(7) 0.0028(5) 0.0081(6) 0.0105(6)
C12 0.0232(7) 0.0230(7) 0.0272(8) 0.0051(6) 0.0063(6) 0.0034(6)
C13 0.0302(8) 0.0363(9) 0.0442(10) 0.0118(8) 0.0144(7) 0.0114(7)
C14 0.0328(8) 0.0271(8) 0.0361(9) 0.0111(7) 0.0086(7) 0.0053(7)
C15 0.0332(8) 0.0269(8) 0.0281(8) 0.0024(6) 0.0155(6) 0.0094(6)
C16 0.0500(11) 0.0332(9) 0.0320(9) 0.0056(7) 0.0226(8) 0.0085(8)
C17 0.0404(10) 0.0428(11) 0.0615(13) 0.0067(9) 0.0266(9) 0.0198(9)
C18 0.0251(7) 0.0204(7) 0.0156(6) 0.0050(5) 0.0070(5) 0.0100(6)
C19 0.0256(7) 0.0251(7) 0.0179(6) 0.0060(5) 0.0064(5) 0.0096(6)
C20 0.0276(8) 0.0363(9) 0.0257(8) 0.0096(6) 0.0064(6) 0.0162(7)
C21 0.0397(9) 0.0346(9) 0.0297(8) 0.0111(7) 0.0108(7) 0.0247(7)
C22 0.0395(9) 0.0212(7) 0.0254(7) 0.0059(6) 0.0107(6) 0.0141(6)
C23 0.0285(7) 0.0208(7) 0.0177(6) 0.0039(5) 0.0081(5) 0.0095(6)
C24 0.0264(7) 0.0251(7) 0.0206(7) 0.0051(6) 0.0024(6) 0.0056(6)
C25 0.0524(11) 0.0290(8) 0.0266(8) 0.0001(7) 0.0112(8) 0.0070(8)
C26 0.0264(8) 0.0385(9) 0.0377(9) 0.0099(8) 0.0022(7) 0.0039(7)
C27 0.0278(7) 0.0207(7) 0.0224(7) 0.0045(6) 0.0066(6) 0.0054(6)
C28 0.0301(8) 0.0361(9) 0.0325(9) 0.0058(7) 0.0130(7) 0.0079(7)
C29 0.0378(9) 0.0237(8) 0.0336(9) 0.0003(7) 0.0066(7) 0.0046(7)
C1_1 0.0719(16) 0.0636(15) 0.0600(15) 0.0200(12) 0.0253(13) 0.0375(13)
C2_1 0.0665(15) 0.0653(15) 0.0732(17) 0.0324(13) 0.0365(13) 0.0364(13)
C3_1 0.0546(13) 0.0690(16) 0.0617(15) 0.0177(12) 0.0279(12) 0.0294(12)

loop_
_atom_type_symbol
_atom_type_description
_atom_type_scat_dispersion_real
_atom_type_scat_dispersion_imag
_atom_type_scat_source
C C 0.0181 0.0091 'International Tables Vol C Tables 4.2.6.8 and 6.1.1.4'
H H 0.0000 0.0000 'International Tables Vol C Tables 4.2.6.8 and 6.1.1.4'
N N 0.0311 0.0180 'International Tables Vol C Tables 4.2.6.8 and 6.1.1.4'
Si Si 0.2541 0.3302 'International Tables Vol C Tables 4.2.6.8 and 6.1.1.4'

loop_
_geom_angle_atom_site_label_1
_geom_angle_atom_site_label_2
_geom_angle_atom_site_label_3
_geom_angle
_geom_angle_site_symmetry_1
_geom_angle_site_symmetry_3
_geom_angle_publ_flag
N2 Si1 N1 111.33(6) . . ?
N2 Si1 C3 120.90(7) . . ?
N1 Si1 C3 91.73(6) . . ?
N2 Si1 C5 107.87(6) . 2_666 ?
N1 Si1 C5 119.04(6) . 2_666 ?
C3 Si1 C5 105.90(6) . 2_666 ?
C1 N1 C6 120.09(11) . . ?
C1 N1 Si1 112.04(9) . . ?
C6 N1 Si1 127.56(9) . . ?
C18 N2 Si1 126.85(10) . . ?
C18 N2 H2A 114.7(16) . . ?
Si1 N2 H2A 115.8(16) . . ?
C4 C1 N1 125.15(14) . . ?
C4 C1 C2 123.75(14) . . ?
N1 C1 C2 111.10(12) . . ?
C3 C2 C1 117.21(13) . . ?
C3 C2 H2 121.4 . . ?
C1 C2 H2 121.4 . . ?
C2 C3 C5 125.57(13) . . ?
C2 C3 Si1 107.23(10) . . ?
C5 C3 Si1 126.30(10) . . ?
C1 C4 H4A 120.0 . . ?
C1 C4 H4B 120.0 . . ?
H4A C4 H4B 120.0 . . ?
C3 C5 Si1 105.53(9) . 2_666 ?
C3 C5 H5A 110.6 . . ?
Si1 C5 H5A 110.6 2_666 . ?
C3 C5 H5B 110.6 . . ?
Si1 C5 H5B 110.6 2_666 . ?
H5A C5 H5B 108.8 . . ?
C7 C6 C11 121.28(13) . . ?
C7 C6 N1 119.67(13) . . ?
C11 C6 N1 119.05(13) . . ?
C8 C7 C6 118.13(14) . . ?
C8 C7 C12 119.97(14) . . ?
C6 C7 C12 121.82(13) . . ?
C9 C8 C7 120.87(15) . . ?
C9 C8 H8 119.6 . . ?
C7 C8 H8 119.6 . . ?
C10 C9 C8 120.22(15) . . ?
C10 C9 H9 119.9 . . ?
C8 C9 H9 119.9 . . ?
C9 C10 C11 120.98(15) . . ?
C9 C10 H10 119.5 . . ?
C11 C10 H10 119.5 . . ?
C10 C11 C6 118.33(15) . . ?
C10 C11 C15 119.36(14) . . ?
C6 C11 C15 122.27(13) . . ?
C7 C12 C13 113.10(14) . . ?
C7 C12 C14 110.04(14) . . ?
C13 C12 C14 110.52(14) . . ?
C7 C12 H12 107.7 . . ?
C13 C12 H12 107.7 . . ?
C14 C12 H12 107.7 . . ?
C12 C13 H13A 109.5 . . ?
C12 C13 H13B 109.5 . . ?
H13A C13 H13B 109.5 . . ?
C12 C13 H13C 109.5 . . ?
H13A C13 H13C 109.5 . . ?
H13B C13 H13C 109.5 . . ?
C12 C14 H14A 109.5 . . ?
C12 C14 H14B 109.5 . . ?
H14A C14 H14B 109.5 . . ?
C12 C14 H14C 109.5 . . ?
H14A C14 H14C 109.5 . . ?
H14B C14 H14C 109.5 . . ?
C11 C15 C16 112.52(15) . . ?
C11 C15 C17 110.25(14) . . ?
C16 C15 C17 110.06(15) . . ?
C11 C15 H15 108.0 . . ?
C16 C15 H15 107.9 . . ?
C17 C15 H15 107.9 . . ?
C15 C16 H16A 109.5 . . ?
C15 C16 H16B 109.5 . . ?
H16A C16 H16B 109.5 . . ?
C15 C16 H16C 109.5 . . ?
H16A C16 H16C 109.5 . . ?
H16B C16 H16C 109.5 . . ?
C15 C17 H17A 109.5 . . ?
C15 C17 H17B 109.5 . . ?
H17A C17 H17B 109.5 . . ?
C15 C17 H17C 109.5 . . ?
H17A C17 H17C 109.5 . . ?
H17B C17 H17C 109.5 . . ?
C19 C18 C23 121.00(13) . . ?
C19 C18 N2 119.43(13) . . ?
C23 C18 N2 119.57(13) . . ?
C20 C19 C18 118.13(14) . . ?
C20 C19 C24 120.15(14) . . ?
C18 C19 C24 121.53(13) . . ?
C21 C20 C19 121.53(15) . . ?
C21 C20 H20 119.2 . . ?
C19 C20 H20 119.2 . . ?
C20 C21 C22 119.74(15) . . ?
C20 C21 H21 120.1 . . ?
C22 C21 H21 120.1 . . ?
C21 C22 C23 121.00(15) . . ?
C21 C22 H22 119.5 . . ?
C23 C22 H22 119.5 . . ?
C22 C23 C18 118.53(14) . . ?
C22 C23 C27 121.37(14) . . ?
C18 C23 C27 120.07(13) . . ?
C26 C24 C19 114.06(14) . . ?
C26 C24 C25 110.20(15) . . ?
C19 C24 C25 109.54(13) . . ?
C26 C24 H24 107.6 . . ?
C19 C24 H24 107.6 . . ?
C25 C24 H24 107.6 . . ?
C24 C25 H25A 109.5 . . ?
C24 C25 H25B 109.5 . . ?
H25A C25 H25B 109.5 . . ?
C24 C25 H25C 109.5 . . ?
H25A C25 H25C 109.5 . . ?
H25B C25 H25C 109.5 . . ?
C24 C26 H26A 109.5 . . ?
C24 C26 H26B 109.5 . . ?
H26A C26 H26B 109.5 . . ?
C24 C26 H26C 109.5 . . ?
H26A C26 H26C 109.5 . . ?
H26B C26 H26C 109.5 . . ?
C23 C27 C29 113.71(14) . . ?
C23 C27 C28 110.21(13) . . ?
C29 C27 C28 110.03(14) . . ?
C23 C27 H27 107.5 . . ?
C29 C27 H27 107.5 . . ?
C28 C27 H27 107.5 . . ?
C27 C28 H28A 109.5 . . ?
C27 C28 H28B 109.5 . . ?
H28A C28 H28B 109.5 . . ?
C27 C28 H28C 109.5 . . ?
H28A C28 H28C 109.5 . . ?
H28B C28 H28C 109.5 . . ?
C27 C29 H29A 109.5 . . ?
C27 C29 H29B 109.5 . . ?
H29A C29 H29B 109.5 . . ?
C27 C29 H29C 109.5 . . ?
H29A C29 H29C 109.5 . . ?
H29B C29 H29C 109.5 . . ?
C2_1 C1_1 H1A_1 109.5 . . ?
C2_1 C1_1 H1B_1 109.5 . . ?
H1A_1 C1_1 H1B_1 109.5 . . ?
C2_1 C1_1 H1C_1 109.5 . . ?
H1A_1 C1_1 H1C_1 109.5 . . ?
H1B_1 C1_1 H1C_1 109.5 . . ?
C1_1 C2_1 C3_1 115.1(2) . . ?
C1_1 C2_1 H2A_1 108.5 . . ?
C3_1 C2_1 H2A_1 108.5 . . ?
C1_1 C2_1 H2B_1 108.5 . . ?
C3_1 C2_1 H2B_1 108.5 . . ?
H2A_1 C2_1 H2B_1 107.5 . . ?
C3_1 C3_1 C2_1 113.7(3) 2_766 . ?
C3_1 C3_1 H3A_1 108.8 2_766 . ?
C2_1 C3_1 H3A_1 108.8 . . ?
C3_1 C3_1 H3B_1 108.8 2_766 . ?
C2_1 C3_1 H3B_1 108.8 . . ?
H3A_1 C3_1 H3B_1 107.7 . . ?

loop_
_geom_bond_atom_site_label_1
_geom_bond_atom_site_label_2
_geom_bond_distance
_geom_bond_site_symmetry_2
_geom_bond_publ_flag
Si1 N2 1.7152(13) . ?
Si1 N1 1.7396(12) . ?
Si1 C3 1.8693(14) . ?
Si1 C5 1.8804(14) 2_666 ?
N1 C1 1.4109(18) . ?
N1 C6 1.4361(17) . ?
N2 C18 1.4336(18) . ?
N2 H2A 0.80(2) . ?
C1 C4 1.344(2) . ?
C1 C2 1.466(2) . ?
C2 C3 1.344(2) . ?
C2 H2 0.9500 . ?
C3 C5 1.5093(19) . ?
C4 H4A 0.9500 . ?
C4 H4B 0.9500 . ?
C5 H5A 0.9900 . ?
C5 H5B 0.9900 . ?
C6 C7 1.404(2) . ?
C6 C11 1.410(2) . ?
C7 C8 1.401(2) . ?
C7 C12 1.520(2) . ?
C8 C9 1.385(3) . ?
C8 H8 0.9500 . ?
C9 C10 1.384(3) . ?
C9 H9 0.9500 . ?
C10 C11 1.393(2) . ?
C10 H10 0.9500 . ?
C11 C15 1.521(2) . ?
C12 C13 1.528(2) . ?
C12 C14 1.536(2) . ?
C12 H12 1.0000 . ?
C13 H13A 0.9800 . ?
C13 H13B 0.9800 . ?
C13 H13C 0.9800 . ?
C14 H14A 0.9800 . ?
C14 H14B 0.9800 . ?
C14 H14C 0.9800 . ?
C15 C16 1.534(2) . ?
C15 C17 1.537(2) . ?
C15 H15 1.0000 . ?
C16 H16A 0.9800 . ?
C16 H16B 0.9800 . ?
C16 H16C 0.9800 . ?
C17 H17A 0.9800 . ?
C17 H17B 0.9800 . ?
C17 H17C 0.9800 . ?
C18 C19 1.407(2) . ?
C18 C23 1.413(2) . ?
C19 C20 1.396(2) . ?
C19 C24 1.525(2) . ?
C20 C21 1.384(2) . ?
C20 H20 0.9500 . ?
C21 C22 1.388(2) . ?
C21 H21 0.9500 . ?
C22 C23 1.394(2) . ?
C22 H22 0.9500 . ?
C23 C27 1.518(2) . ?
C24 C26 1.524(2) . ?
C24 C25 1.529(2) . ?
C24 H24 1.0000 . ?
C25 H25A 0.9800 . ?
C25 H25B 0.9800 . ?
C25 H25C 0.9800 . ?
C26 H26A 0.9800 . ?
C26 H26B 0.9800 . ?
C26 H26C 0.9800 . ?
C27 C29 1.531(2) . ?
C27 C28 1.534(2) . ?
C27 H27 1.0000 . ?
C28 H28A 0.9800 . ?
C28 H28B 0.9800 . ?
C28 H28C 0.9800 . ?
C29 H29A 0.9800 . ?
C29 H29B 0.9800 . ?
C29 H29C 0.9800 . ?
C1_1 C2_1 1.491(4) . ?
C1_1 H1A_1 0.9800 . ?
C1_1 H1B_1 0.9800 . ?
C1_1 H1C_1 0.9800 . ?
C2_1 C3_1 1.532(4) . ?
C2_1 H2A_1 0.9900 . ?
C2_1 H2B_1 0.9900 . ?
C3_1 C3_1 1.505(5) 2_766 ?
C3_1 H3A_1 0.9900 . ?
C3_1 H3B_1 0.9900 . ?
